data_2202957
loop_
_publ_author_name
'G\"ultekin, Zeynep'
'Frey, Wolfgang'
'H\"okelek, Tuncer'

_publ_section_title
;
 2-Methoxymethyl-1,3-dithiepane 1,1,3,3-tetraoxide
;
_journal_issue 9
_journal_name_full 'Acta Crystallographica Section E'
_journal_page_first o1251
_journal_page_last o1253
_journal_paper_doi 10.1107/S1600536803016684
_journal_volume 59
_journal_year 2003
_chemical_formula_iupac 'C7 H14 O5 S2'
_chemical_formula_moiety 'C7 H14 O5 S2'
_chemical_formula_sum 'C7 H14 O5 S2'
_chemical_formula_weight 242.30
_chemical_name_systematic ?
_space_group_IT_number 14
_symmetry_cell_setting monoclinic
_symmetry_space_group_name_Hall '-P 2yn'
_symmetry_space_group_name_H-M 'P 1 21/n 1'
_atom_sites_solution_hydrogens geom
_atom_sites_solution_primary direct
_atom_sites_solution_secondary difmap
_audit_creation_method SHELXL-97
_cell_angle_alpha 90.00
_cell_angle_beta 108.739(8)
_cell_angle_gamma 90.00
_cell_formula_units_Z 4
_cell_length_a 7.8972(9)
_cell_length_b 14.627(2)
_cell_length_c 9.5192(10)
_cell_measurement_reflns_used 25
_cell_measurement_temperature 293(2)
_cell_measurement_theta_max 22
_cell_measurement_theta_min 10
_cell_volume 1041.3(2)
_computing_cell_refinement XSCANS
_computing_data_collection 'XSCANS (Siemens, 1996)'
_computing_data_reduction 'SHELXTL (Siemens, 1997)'
_computing_molecular_graphics 'ORTEP-3 for Windows (Farrugia, 1997)'
_computing_publication_material 'WinGX (Farrugia, 1999)'
_computing_structure_refinement 'SHELXL97 (Sheldrick, 1997)'
_computing_structure_solution 'SHELXS97 (Sheldrick, 1997)'
_diffrn_ambient_temperature 293(2)
_diffrn_measured_fraction_theta_full 1.000
_diffrn_measured_fraction_theta_max 1.000
_diffrn_measurement_device_type 'Siemens P4'
_diffrn_measurement_method 'non-profiled \w'
_diffrn_radiation_monochromator graphite
_diffrn_radiation_source 'fine-focus sealed tube'
_diffrn_radiation_type MoK\a
_diffrn_radiation_wavelength 0.71073
_diffrn_reflns_av_R_equivalents 0.0523
_diffrn_reflns_av_sigmaI/netI 0.0542
_diffrn_reflns_limit_h_max 9
_diffrn_reflns_limit_h_min 0
_diffrn_reflns_limit_k_max 18
_diffrn_reflns_limit_k_min 0
_diffrn_reflns_limit_l_max 11
_diffrn_reflns_limit_l_min -11
_diffrn_reflns_number 1933
_diffrn_reflns_theta_full 26.01
_diffrn_reflns_theta_max 26.01
_diffrn_reflns_theta_min 2.65
_diffrn_standards_decay_% 1
_diffrn_standards_interval_count 50
_diffrn_standards_number 2
_exptl_absorpt_coefficient_mu 0.505
_exptl_absorpt_correction_type none
_exptl_crystal_colour yellow
_exptl_crystal_density_diffrn 1.546
_exptl_crystal_density_method 'not measured'
_exptl_crystal_description prism
_exptl_crystal_F_000 512
_exptl_crystal_size_max 0.35
_exptl_crystal_size_mid 0.20
_exptl_crystal_size_min 0.15
_refine_diff_density_max 0.170
_refine_diff_density_min -0.157
_refine_ls_extinction_method none
_refine_ls_goodness_of_fit_ref 0.990
_refine_ls_hydrogen_treatment mixed
_refine_ls_matrix_type full
_refine_ls_number_parameters 171
_refine_ls_number_reflns 1800
_refine_ls_number_restraints 0
_refine_ls_restrained_S_all 0.990
_refine_ls_R_factor_all 0.0692
_refine_ls_R_factor_gt 0.0347
_refine_ls_shift/su_max <0.001
_refine_ls_shift/su_mean 0.000
_refine_ls_structure_factor_coef Fsqd
_refine_ls_weighting_details 'calc w = 1/[\s^2^(Fo^2^)+(0.0236P)^2^] where P = (Fo^2^+2Fc^2^)/3'
_refine_ls_weighting_scheme calc
_refine_ls_wR_factor_gt 0.0584
_refine_ls_wR_factor_ref 0.0678
_reflns_number_gt 1255
_reflns_number_total 1800
_reflns_threshold_expression I>2\s(I)
_cod_data_source_file wn6177.cif
_cod_data_source_block I
_cod_original_sg_symbol_H-M 'P 21/n'
_cod_database_code 2202957
_cod_database_fobs_code 2202957

loop_
_symmetry_equiv_pos_as_xyz
'x, y, z'
'-x+1/2, y+1/2, -z+1/2'
'-x, -y, -z'
'x-1/2, -y-1/2, z-1/2'

loop_
_atom_site_label
_atom_site_fract_x
_atom_site_fract_y
_atom_site_fract_z
_atom_site_U_iso_or_equiv
_atom_site_adp_type
_atom_site_calc_flag
_atom_site_refinement_flags
_atom_site_occupancy
_atom_site_disorder_assembly
_atom_site_disorder_group
_atom_site_type_symbol
H11 -0.078(3) 0.4823(16) 0.373(2) 0.029(6) Uiso d . 1 . . H
H31 -0.232(4) 0.215(2) 0.421(3) 0.054(8) Uiso d . 1 . . H
H22 0.029(3) 0.2253(17) 0.381(3) 0.034(7) Uiso d . 1 . . H
H21 -0.099(4) 0.250(2) 0.226(3) 0.055(9) Uiso d . 1 . . H
H32 -0.184(3) 0.310(2) 0.465(3) 0.049(8) Uiso d . 1 . . H
H41 -0.401(3) 0.2644(18) 0.189(3) 0.038(7) Uiso d . 1 . . H
H51 -0.510(4) 0.4109(18) 0.174(3) 0.044(8) Uiso d . 1 . . H
H52 -0.378(4) 0.4423(19) 0.322(3) 0.053(8) Uiso d . 1 . . H
H42 -0.483(4) 0.2896(19) 0.320(3) 0.056(8) Uiso d . 1 . . H
H62 0.112(3) 0.5018(18) 0.170(3) 0.035(7) Uiso d . 1 . . H
H61 0.006(4) 0.581(2) 0.224(3) 0.052(9) Uiso d . 1 . . H
S1 0.08885(8) 0.35681(4) 0.36062(7) 0.03741(18) Uani d . 1 . . S
S2 -0.25018(9) 0.44686(5) 0.14862(7) 0.03981(19) Uani d . 1 . . S
O5 0.2248(2) 0.54619(13) 0.37807(19) 0.0509(5) Uani d . 1 . . O
O1 0.1642(2) 0.36821(13) 0.5187(2) 0.0537(5) Uani d . 1 . . O
O2 0.2038(3) 0.34533(15) 0.2730(3) 0.0641(6) Uani d . 1 . . O
O4 -0.3062(3) 0.53754(13) 0.0993(2) 0.0651(6) Uani d . 1 . . O
C5 -0.3996(4) 0.4030(2) 0.2351(3) 0.0438(7) Uani d . 1 . . C
C3 -0.2137(4) 0.2704(2) 0.3862(3) 0.0389(6) Uani d . 1 . . C
C4 -0.3873(3) 0.30212(19) 0.2727(3) 0.0418(7) Uani d . 1 . . C
O3 -0.2256(3) 0.38244(13) 0.04372(19) 0.0513(5) Uani d . 1 . . O
C2 -0.0578(3) 0.26136(18) 0.3265(3) 0.0380(6) Uani d . 1 . . C
C1 -0.0406(3) 0.46021(17) 0.2973(3) 0.0340(6) Uani d . 1 . . C
C7 0.3535(4) 0.6025(2) 0.3442(3) 0.0556(8) Uani d . 1 . . C
H7A 0.4535 0.6120 0.4324 0.083 Uiso calc R 1 . . H
H7B 0.3003 0.6603 0.3071 0.083 Uiso calc R 1 . . H
H7C 0.3935 0.5730 0.2704 0.083 Uiso calc R 1 . . H
C6 0.0760(4) 0.5300(2) 0.2531(3) 0.0482(7) Uani d . 1 . . C

loop_
_atom_site_aniso_label
_atom_site_aniso_U_11
_atom_site_aniso_U_22
_atom_site_aniso_U_33
_atom_site_aniso_U_12
_atom_site_aniso_U_13
_atom_site_aniso_U_23
S1 0.0260(3) 0.0363(4) 0.0469(4) 0.0022(3) 0.0074(3) 0.0038(3)
S2 0.0414(4) 0.0351(4) 0.0313(3) -0.0030(3) -0.0047(3) 0.0030(3)
O5 0.0475(11) 0.0582(12) 0.0414(10) -0.0216(10) 0.0064(8) -0.0015(9)
O1 0.0461(11) 0.0521(13) 0.0445(11) -0.0061(9) -0.0110(8) 0.0123(9)
O2 0.0506(12) 0.0562(13) 0.0985(17) 0.0013(10) 0.0422(12) -0.0051(12)
O4 0.0615(13) 0.0418(12) 0.0634(13) -0.0003(10) -0.0195(10) 0.0169(10)
C5 0.0312(14) 0.0485(16) 0.0432(15) 0.0110(13) 0.0005(12) 0.0013(13)
C3 0.0386(15) 0.0317(15) 0.0478(16) -0.0025(12) 0.0160(12) 0.0030(13)
C4 0.0299(14) 0.0398(16) 0.0531(17) -0.0017(12) 0.0097(13) -0.0058(13)
O3 0.0589(12) 0.0580(13) 0.0333(10) -0.0130(10) 0.0095(9) -0.0087(9)
C2 0.0333(14) 0.0304(14) 0.0443(16) 0.0037(11) 0.0041(12) 0.0012(12)
C1 0.0382(13) 0.0328(14) 0.0263(12) -0.0005(11) 0.0039(10) -0.0003(11)
C7 0.0543(18) 0.0588(19) 0.0564(17) -0.0188(15) 0.0214(14) -0.0093(16)
C6 0.0505(17) 0.0413(17) 0.0440(17) -0.0119(14) 0.0028(13) 0.0051(13)

loop_
_atom_type_symbol
_atom_type_description
_atom_type_scat_dispersion_real
_atom_type_scat_dispersion_imag
_atom_type_scat_source
C C 0.0033 0.0016 'International Tables Vol C Tables 4.2.6.8 and 6.1.1.4'
H H 0.0000 0.0000 'International Tables Vol C Tables 4.2.6.8 and 6.1.1.4'
O O 0.0106 0.0060 'International Tables Vol C Tables 4.2.6.8 and 6.1.1.4'
S S 0.1246 0.1234 'International Tables Vol C Tables 4.2.6.8 and 6.1.1.4'

loop_
_geom_angle_atom_site_label_1
_geom_angle_atom_site_label_2
_geom_angle_atom_site_label_3
_geom_angle
_geom_angle_publ_flag
O2 S1 O1 119.86(13) yes
O2 S1 C2 107.49(13) yes
O1 S1 C2 107.99(13) yes
O2 S1 C1 107.47(13) yes
O1 S1 C1 104.47(12) yes
C2 S1 C1 109.24(12) yes
O4 S2 O3 118.63(12) yes
O4 S2 C5 107.94(14) yes
O3 S2 C5 110.34(13) yes
O4 S2 C1 105.41(11) yes
O3 S2 C1 108.78(12) yes
C5 S2 C1 104.78(13) yes
C6 O5 C7 111.8(2) yes
C4 C5 S2 117.6(2) yes
C4 C5 H51 104.8(18) ?
S2 C5 H51 108.3(17) ?
C4 C5 H52 113.2(16) ?
S2 C5 H52 102.5(16) ?
H51 C5 H52 110(2) ?
C2 C3 C4 114.5(2) yes
C2 C3 H31 107.7(18) ?
C4 C3 H31 108.4(18) ?
C2 C3 H32 109.8(17) ?
C4 C3 H32 109.2(17) ?
H31 C3 H32 107(2) ?
C5 C4 C3 116.1(2) yes
C5 C4 H41 112.7(15) ?
C3 C4 H41 104.8(15) ?
C5 C4 H42 106.3(16) ?
C3 C4 H42 105.1(15) ?
H41 C4 H42 112(2) ?
C3 C2 S1 115.0(2) yes
C3 C2 H22 113.7(15) ?
S1 C2 H22 91.4(16) ?
C3 C2 H21 110.2(17) ?
S1 C2 H21 108.8(18) ?
H22 C2 H21 117(2) ?
C6 C1 S2 109.78(17) yes
C6 C1 S1 108.92(19) yes
S2 C1 S1 116.44(14) yes
C6 C1 H11 110.9(15) ?
S2 C1 H11 101.7(14) ?
S1 C1 H11 108.9(14) ?
O5 C7 H7A 109.5 ?
O5 C7 H7B 109.5 ?
H7A C7 H7B 109.5 ?
O5 C7 H7C 109.5 ?
H7A C7 H7C 109.5 ?
H7B C7 H7C 109.5 ?
O5 C6 C1 107.2(2) yes
O5 C6 H62 111.4(14) ?
C1 C6 H62 106.9(14) ?
O5 C6 H61 111.9(17) ?
C1 C6 H61 105.9(18) ?
H62 C6 H61 113(2) ?

loop_
_geom_bond_atom_site_label_1
_geom_bond_atom_site_label_2
_geom_bond_site_symmetry_2
_geom_bond_distance
_geom_bond_publ_flag
S1 O2 . 1.4259(19) yes
S1 O1 . 1.439(2) yes
S1 C2 . 1.776(3) yes
S1 C1 . 1.816(3) yes
S2 O4 . 1.429(2) yes
S2 O3 . 1.4308(19) yes
S2 C5 . 1.762(3) yes
S2 C1 . 1.810(2) yes
O5 C6 . 1.398(3) yes
O5 C7 . 1.423(3) yes
C5 C4 . 1.515(4) yes
C5 H51 . 0.89(3) ?
C5 H52 . 0.97(3) ?
C3 C2 . 1.518(4) yes
C3 C4 . 1.520(4) yes
C3 H31 . 0.91(3) ?
C3 H32 . 0.91(3) ?
C4 H41 . 0.95(3) ?
C4 H42 . 1.01(3) ?
C2 H22 . 0.89(2) ?
C2 H21 . 0.92(3) ?
C1 C6 . 1.521(4) yes
C1 H11 . 0.92(2) ?
C7 H7A . 0.9600 ?
C7 H7B . 0.9600 ?
C7 H7C . 0.9600 ?
C6 H62 . 1.01(2) ?
C6 H61 . 0.92(3) ?

loop_
_geom_torsion_atom_site_label_1
_geom_torsion_atom_site_label_2
_geom_torsion_atom_site_label_3
_geom_torsion_atom_site_label_4
_geom_torsion
_geom_torsion_publ_flag
O4 S2 C5 C4 169.5(2) ?
O3 S2 C5 C4 38.5(2) ?
C1 S2 C5 C4 -78.5(2) yes
S2 C5 C4 C3 64.1(3) yes
C2 C3 C4 C5 -76.7(3) yes
C4 C3 C2 S1 97.1(3) yes
O2 S1 C2 C3 -168.5(2) ?
O1 S1 C2 C3 60.9(2) ?
C1 S1 C2 C3 -52.1(2) yes
O4 S2 C1 C6 -44.0(2) ?
O3 S2 C1 C6 84.2(2) ?
C5 S2 C1 C6 -157.8(2) ?
O4 S2 C1 S1 -168.34(15) ?
O3 S2 C1 S1 -40.11(18) ?
C5 S2 C1 S1 77.89(18) yes
O2 S1 C1 C6 -35.4(2) ?
O1 S1 C1 C6 92.93(19) ?
C2 S1 C1 C6 -151.73(18) ?
O2 S1 C1 S2 89.34(17) ?
O1 S1 C1 S2 -142.32(14) ?
C2 S1 C1 S2 -27.0(2) yes
C7 O5 C6 C1 173.1(2) ?
S2 C1 C6 O5 172.5(2) ?
S1 C1 C6 O5 -58.9(3) ?

loop_
_cod_related_entry_id
_cod_related_entry_database
_cod_related_entry_code
1 ChemSpider 21131473
